data_7119507
loop_
_publ_author_name
'Garc\'ia-Rodr\'iguez, Ra\'ul'
'Hanf, Schirin'
'Bond, Andrew D.'
'Wright, Dominic S.'

_publ_section_title
;
 A non-chiral lithium aluminate reagent for the determination of
 enantiomeric excess of chiral alcohols.
;
_journal_issue 7
_journal_name_full 'Chemical communications (Cambridge, England)'
_journal_page_first 1225
_journal_page_last 1228
_journal_paper_doi 10.1039/c6cc09671a
_journal_volume 53
_journal_year 2017
_chemical_formula_moiety 'C36 H52 Al2 Li2 N4 O2, 2(C7 H8)'
_chemical_formula_sum 'C50 H68 Al2 Li2 N4 O2'
_chemical_formula_weight 824.92
_space_group_crystal_system monoclinic
_space_group_IT_number 14
_space_group_name_Hall '-P 2yn'
_space_group_name_H-M_alt 'P 1 21/n 1'
_symmetry_space_group_name_Hall '-P 2yn'
_symmetry_space_group_name_H-M 'P 1 21/n 1'
_atom_sites_solution_hydrogens geom
_audit_creation_method SHELXL-2014/7
_audit_update_record
;
2016-09-07 deposited with the CCDC.
2016-12-07 downloaded from the CCDC.
;
_cell_angle_alpha 90
_cell_angle_beta 95.0610(10)
_cell_angle_gamma 90
_cell_formula_units_Z 4
_cell_length_a 9.7021(2)
_cell_length_b 22.8975(5)
_cell_length_c 22.1511(5)
_cell_measurement_reflns_used 9913
_cell_measurement_temperature 180(2)
_cell_measurement_theta_max 66.56
_cell_measurement_theta_min 2.78
_cell_volume 4901.77(18)
_computing_cell_refinement 'SAINT (Bruker, 2014)'
_computing_data_collection 'APEX2 (Bruker, 2014)'
_computing_data_reduction SAINT
_computing_molecular_graphics 'Mercury (Macrae et al., 2008)'
_computing_publication_material SHELXL
_computing_structure_refinement 'SHELXL (Sheldrick, 2015)'
_computing_structure_solution 'SHELXT (Sheldrick, 2015)'
_diffrn_ambient_temperature 180(2)
_diffrn_measured_fraction_theta_full 1.000
_diffrn_measured_fraction_theta_max 1.000
_diffrn_measurement_device_type 'Bruker D8-QUEST PHOTON-100'
_diffrn_measurement_method '\w and \f-scans'
_diffrn_radiation_type CuK\a
_diffrn_radiation_wavelength 1.54178
_diffrn_reflns_av_R_equivalents 0.0865
_diffrn_reflns_av_unetI/netI 0.0400
_diffrn_reflns_Laue_measured_fraction_full 1.000
_diffrn_reflns_Laue_measured_fraction_max 1.000
_diffrn_reflns_limit_h_max 11
_diffrn_reflns_limit_h_min -11
_diffrn_reflns_limit_k_max 27
_diffrn_reflns_limit_k_min -27
_diffrn_reflns_limit_l_max 26
_diffrn_reflns_limit_l_min -26
_diffrn_reflns_number 72167
_diffrn_reflns_point_group_measured_fraction_full 1.000
_diffrn_reflns_point_group_measured_fraction_max 1.000
_diffrn_reflns_theta_full 66.732
_diffrn_reflns_theta_max 66.732
_diffrn_reflns_theta_min 2.781
_diffrn_source 'Incoatec I\mS Cu microsource'
_exptl_absorpt_coefficient_mu 0.840
_exptl_absorpt_correction_T_max 0.7528
_exptl_absorpt_correction_T_min 0.6500
_exptl_absorpt_correction_type multi-scan
_exptl_absorpt_process_details 'SADABS (Bruker, 2014)'
_exptl_crystal_colour colourless
_exptl_crystal_density_diffrn 1.118
_exptl_crystal_description block
_exptl_crystal_F_000 1776
_exptl_crystal_size_max 0.230
_exptl_crystal_size_mid 0.100
_exptl_crystal_size_min 0.080
_refine_diff_density_max 0.951
_refine_diff_density_min -0.419
_refine_diff_density_rms 0.057
_refine_ls_extinction_method none
_refine_ls_goodness_of_fit_ref 1.040
_refine_ls_hydrogen_treatment constr
_refine_ls_matrix_type full
_refine_ls_number_parameters 555
_refine_ls_number_reflns 8689
_refine_ls_number_restraints 9
_refine_ls_restrained_S_all 1.041
_refine_ls_R_factor_all 0.0957
_refine_ls_R_factor_gt 0.0727
_refine_ls_shift/su_max 0.000
_refine_ls_shift/su_mean 0.000
_refine_ls_structure_factor_coef Fsqd
_refine_ls_weighting_details 'w=1/[\s^2^(Fo^2^)+(0.0889P)^2^+6.9084P] where P=(Fo^2^+2Fc^2^)/3'
_refine_ls_weighting_scheme calc
_refine_ls_wR_factor_gt 0.1800
_refine_ls_wR_factor_ref 0.1951
_reflns_Friedel_coverage 0.000
_reflns_number_gt 6706
_reflns_number_total 8689
_reflns_threshold_expression 'I > 2\s(I)'
_cod_data_source_file c6cc09671a2.cif
_cod_data_source_block 3RS
_cod_database_code 7119507
_cambridge_user_name 'Raul Garcia-Rodriguez'
_cambridge_user_crsid rg567
_cambridge_supervisor_name 'Dominic Wright'
_cambridge_supervisor_crsid dsw1000
_cambridge_crystallographer_name 'Andrew Bond'
_cambridge_crystallographer_crsid adb29
_cambridge_sample_id RG198-racemic
_cambridge_data_id DW_B1_0054
_shelx_space_group_comment
;
The symmetry employed for this shelxl refinement is uniquely defined
by the following loop, which should always be used as a source of
symmetry information in preference to the above space-group names.
They are only intended as comments.
;
_shelx_estimated_absorpt_t_min 0.830
_shelx_estimated_absorpt_t_max 0.936

loop_
_space_group_symop_operation_xyz
'x, y, z'
'-x+1/2, y+1/2, -z+1/2'
'-x, -y, -z'
'x-1/2, -y-1/2, z-1/2'

loop_
_atom_site_label
_atom_site_type_symbol
_atom_site_fract_x
_atom_site_fract_y
_atom_site_fract_z
_atom_site_U_iso_or_equiv
_atom_site_adp_type
_atom_site_occupancy
_atom_site_site_symmetry_order
_atom_site_calc_flag
_atom_site_refinement_flags_posn
_atom_site_refinement_flags_adp
_atom_site_refinement_flags_occupancy
_atom_site_disorder_assembly
_atom_site_disorder_group
Al1 Al 0.67176(8) 0.15309(4) 0.40020(4) 0.0249(2) Uani 1 1 d . . . . .
Al2 Al 0.45001(8) 0.36577(4) 0.34122(4) 0.0261(2) Uani 1 1 d . . . . .
Li1 Li 0.4368(5) 0.2433(2) 0.3935(2) 0.0277(11) Uani 1 1 d . . . . .
Li2 Li 0.6853(5) 0.2751(2) 0.3447(2) 0.0258(10) Uani 1 1 d . . . . .
O1 O 0.64903(19) 0.22920(9) 0.41860(8) 0.0249(4) Uani 1 1 d . . . . .
O2 O 0.47479(19) 0.29065(9) 0.32012(9) 0.0264(5) Uani 1 1 d . . . . .
N1 N 0.3690(2) 0.15908(11) 0.38634(11) 0.0263(5) Uani 1 1 d . . . . .
N2 N 0.7769(2) 0.21197(11) 0.29475(11) 0.0252(5) Uani 1 1 d . . . . .
N3 N 0.3392(2) 0.30489(11) 0.44418(11) 0.0256(5) Uani 1 1 d . . . . .
N4 N 0.7537(2) 0.36004(10) 0.35444(10) 0.0230(5) Uani 1 1 d . . . . .
C1 C 0.7999(4) 0.10211(17) 0.45100(17) 0.0439(9) Uani 1 1 d D . . . .
H1A H 0.8284 0.0703 0.4245 0.053 Uiso 1 1 calc R U . . .
H1B H 0.8838 0.1255 0.4627 0.053 Uiso 1 1 calc R U . . .
C2 C 0.7576(5) 0.07364(19) 0.50815(19) 0.0613(12) Uani 1 1 d D . . . .
H2A H 0.8232 0.0425 0.5207 0.092 Uiso 1 1 calc R U . . .
H2B H 0.6646 0.0571 0.5004 0.092 Uiso 1 1 calc R U . . .
H2C H 0.7576 0.1029 0.5404 0.092 Uiso 1 1 calc R U . . .
C3 C 0.3288(4) 0.41856(18) 0.28931(19) 0.0533(11) Uani 1 1 d D . . . .
H3A H 0.2513 0.3946 0.2707 0.064 Uiso 1 1 calc R U . . .
H3B H 0.2884 0.4469 0.3165 0.064 Uiso 1 1 calc R U . . .
C4 C 0.3849(5) 0.4533(2) 0.2388(2) 0.0727(14) Uani 1 1 d D . . . .
H4A H 0.3205 0.4850 0.2265 0.109 Uiso 1 1 calc R U . . .
H4B H 0.3954 0.4277 0.2041 0.109 Uiso 1 1 calc R U . . .
H4C H 0.4751 0.4699 0.2531 0.109 Uiso 1 1 calc R U . . .
C7 C 0.6086(5) 0.2623(2) 0.58279(17) 0.0690(13) Uani 1 1 d D . . . .
H7A H 0.5804 0.2371 0.6153 0.103 Uiso 1 1 calc R U . . .
H7B H 0.5411 0.2939 0.5753 0.103 Uiso 1 1 calc R U . . .
H7C H 0.6999 0.2790 0.5949 0.103 Uiso 1 1 calc R U . . .
C8 C 0.6155(4) 0.22688(17) 0.52587(14) 0.0416(8) Uani 1 1 d D . . . .
H8A H 0.5203 0.2155 0.5106 0.050 Uiso 1 1 calc R U . . .
H8B H 0.6678 0.1906 0.5361 0.050 Uiso 1 1 calc R U . . .
C9 C 0.8354(4) 0.2661(2) 0.48801(17) 0.0518(10) Uani 1 1 d D . . . .
H9A H 0.8705 0.2882 0.4547 0.078 Uiso 1 1 calc R U . . .
H9B H 0.8808 0.2278 0.4912 0.078 Uiso 1 1 calc R U . . .
H9C H 0.8551 0.2875 0.5261 0.078 Uiso 1 1 calc R U . . .
C10 C 0.6822(3) 0.25787(16) 0.47578(14) 0.0372(8) Uani 1 1 d D . . . .
H10A H 0.6403 0.2978 0.4722 0.045 Uiso 1 1 calc R U . . .
C11 C 0.4785(3) 0.12068(13) 0.39193(13) 0.0263(6) Uani 1 1 d . . . . .
C12 C 0.4509(3) 0.06088(14) 0.38988(15) 0.0342(7) Uani 1 1 d . . . . .
H12A H 0.5260 0.0341 0.3937 0.041 Uiso 1 1 calc R U . . .
C13 C 0.3175(4) 0.03973(15) 0.38238(16) 0.0401(8) Uani 1 1 d . . . . .
H13A H 0.3002 -0.0011 0.3816 0.048 Uiso 1 1 calc R U . . .
C14 C 0.2101(3) 0.07898(15) 0.37611(15) 0.0382(8) Uani 1 1 d . . . . .
H14A H 0.1174 0.0655 0.3701 0.046 Uiso 1 1 calc R U . . .
C15 C 0.2377(3) 0.13837(14) 0.37860(14) 0.0320(7) Uani 1 1 d . . . . .
C16 C 0.1219(3) 0.18223(17) 0.3729(2) 0.0511(10) Uani 1 1 d . . . . .
H16A H 0.1592 0.2214 0.3819 0.077 Uiso 1 1 calc R U . . .
H16B H 0.0541 0.1725 0.4016 0.077 Uiso 1 1 calc R U . . .
H16C H 0.0769 0.1814 0.3316 0.077 Uiso 1 1 calc R U . . .
C17A C 0.4766(19) 0.2980(10) 0.1454(4) 0.079(6) Uiso 0.322(16) 1 d D . P A 1
H17A H 0.5585 0.3113 0.1264 0.118 Uiso 0.322(16) 1 calc R U P A 1
H17B H 0.3985 0.3239 0.1336 0.118 Uiso 0.322(16) 1 calc R U P A 1
H17C H 0.4535 0.2581 0.1322 0.118 Uiso 0.322(16) 1 calc R U P A 1
C18A C 0.5061(4) 0.2991(2) 0.21298(16) 0.0600(12) Uani 0.322(16) 1 d D . P A 1
H18A H 0.4951 0.3405 0.2243 0.072 Uiso 0.322(16) 1 calc R U P A 1
H18B H 0.6063 0.2907 0.2201 0.072 Uiso 0.322(16) 1 calc R U P A 1
C17B C 0.5151(9) 0.2603(4) 0.1565(4) 0.080(3) Uiso 0.678(16) 1 d D . P A 2
H17D H 0.5711 0.2800 0.1279 0.120 Uiso 0.678(16) 1 calc R U P A 2
H17E H 0.4218 0.2533 0.1370 0.120 Uiso 0.678(16) 1 calc R U P A 2
H17F H 0.5580 0.2228 0.1686 0.120 Uiso 0.678(16) 1 calc R U P A 2
C18B C 0.5061(4) 0.2991(2) 0.21298(16) 0.0600(12) Uani 0.678(16) 1 d D . P A 2
H18C H 0.5999 0.3121 0.2284 0.072 Uiso 0.678(16) 1 calc R U P A 2
H18D H 0.4497 0.3341 0.2020 0.072 Uiso 0.678(16) 1 calc R U P A 2
C19 C 0.2913(5) 0.2510(3) 0.2509(2) 0.0851(17) Uani 1 1 d D . . . .
H19A H 0.2596 0.2321 0.2869 0.128 Uiso 1 1 calc R U . . .
H19B H 0.2765 0.2247 0.2161 0.128 Uiso 1 1 calc R U . . .
H19C H 0.2391 0.2872 0.2426 0.128 Uiso 1 1 calc R U . . .
C20 C 0.4407(4) 0.2648(2) 0.26194(16) 0.0569(12) Uani 1 1 d D . . . .
H20A H 0.4886 0.2261 0.2637 0.068 Uiso 1 1 calc R U . A 1
C21 C 0.7468(3) 0.15844(13) 0.31829(14) 0.0264(6) Uani 1 1 d . . . . .
C22 C 0.7790(4) 0.10815(15) 0.28672(16) 0.0406(8) Uani 1 1 d . . . . .
H22A H 0.7574 0.0709 0.3023 0.049 Uiso 1 1 calc R U . . .
C23 C 0.8421(4) 0.11168(17) 0.23317(18) 0.0509(10) Uani 1 1 d . . . . .
H23A H 0.8637 0.0772 0.2120 0.061 Uiso 1 1 calc R U . . .
C24 C 0.8728(4) 0.16567(17) 0.21104(16) 0.0459(9) Uani 1 1 d . . . . .
H24A H 0.9164 0.1691 0.1745 0.055 Uiso 1 1 calc R U . . .
C25 C 0.8394(3) 0.21523(14) 0.24273(14) 0.0310(7) Uani 1 1 d . . . . .
C26 C 0.8753(4) 0.27502(16) 0.22026(16) 0.0431(9) Uani 1 1 d . . . . .
H26A H 0.8400 0.3049 0.2466 0.065 Uiso 1 1 calc R U . . .
H26B H 0.8331 0.2803 0.1788 0.065 Uiso 1 1 calc R U . . .
H26C H 0.9760 0.2787 0.2208 0.065 Uiso 1 1 calc R U . . .
C31 C 0.3629(3) 0.35870(13) 0.42042(14) 0.0282(7) Uani 1 1 d . . . . .
C32 C 0.3153(4) 0.40842(16) 0.44875(17) 0.0424(8) Uani 1 1 d . . . . .
H32A H 0.3317 0.4459 0.4325 0.051 Uiso 1 1 calc R U . . .
C33 C 0.2449(4) 0.40367(19) 0.49993(19) 0.0551(11) Uani 1 1 d . . . . .
H33A H 0.2130 0.4376 0.5192 0.066 Uiso 1 1 calc R U . . .
C34 C 0.2217(4) 0.34928(19) 0.52252(16) 0.0492(10) Uani 1 1 d . . . . .
H34A H 0.1728 0.3450 0.5576 0.059 Uiso 1 1 calc R U . . .
C35 C 0.2699(3) 0.30043(16) 0.49401(14) 0.0347(7) Uani 1 1 d . . . . .
C36 C 0.2432(4) 0.24018(18) 0.51729(17) 0.0487(10) Uani 1 1 d . . . . .
H36A H 0.2757 0.2111 0.4894 0.073 Uiso 1 1 calc R U . . .
H36B H 0.1437 0.2350 0.5202 0.073 Uiso 1 1 calc R U . . .
H36C H 0.2927 0.2352 0.5575 0.073 Uiso 1 1 calc R U . . .
C41 C 0.6431(3) 0.39779(13) 0.35450(13) 0.0264(6) Uani 1 1 d . . . . .
C42 C 0.6703(3) 0.45753(14) 0.36293(16) 0.0355(8) Uani 1 1 d . . . . .
H42A H 0.5952 0.4841 0.3632 0.043 Uiso 1 1 calc R U . . .
C43 C 0.8041(4) 0.47847(15) 0.37087(16) 0.0403(8) Uani 1 1 d . . . . .
H43A H 0.8211 0.5190 0.3765 0.048 Uiso 1 1 calc R U . . .
C44 C 0.9123(3) 0.43976(15) 0.37058(15) 0.0357(8) Uani 1 1 d . . . . .
H44A H 1.0052 0.4532 0.3760 0.043 Uiso 1 1 calc R U . . .
C45 C 0.8837(3) 0.38074(14) 0.36222(13) 0.0271(6) Uani 1 1 d . . . . .
C46 C 0.9994(3) 0.33707(16) 0.36119(17) 0.0396(8) Uani 1 1 d . . . . .
H46A H 0.9607 0.2982 0.3520 0.059 Uiso 1 1 calc R U . . .
H46B H 1.0528 0.3364 0.4009 0.059 Uiso 1 1 calc R U . . .
H46C H 1.0601 0.3482 0.3300 0.059 Uiso 1 1 calc R U . . .
C1S C 0.6643(7) 0.4189(3) 0.0429(3) 0.102(2) Uani 1 1 d . . . . .
H1SA H 0.5927 0.4483 0.0479 0.153 Uiso 1 1 calc R U . . .
H1SB H 0.6218 0.3801 0.0393 0.153 Uiso 1 1 calc R U . . .
H1SC H 0.7101 0.4275 0.0062 0.153 Uiso 1 1 calc R U . . .
C2S C 0.7646(6) 0.4202(2) 0.0946(2) 0.0738(14) Uani 1 1 d . . . . .
C3S C 0.7269(5) 0.43730(19) 0.1514(2) 0.0597(11) Uani 1 1 d . . . . .
H3SA H 0.6337 0.4478 0.1559 0.072 Uiso 1 1 calc R U . . .
C4S C 0.8198(7) 0.4391(2) 0.1991(3) 0.0808(15) Uani 1 1 d . . . . .
H4SA H 0.7901 0.4520 0.2366 0.097 Uiso 1 1 calc R U . . .
C5S C 0.9547(6) 0.4235(2) 0.1977(3) 0.0702(13) Uani 1 1 d . . . . .
H5SA H 1.0186 0.4257 0.2327 0.084 Uiso 1 1 calc R U . . .
C6S C 0.9934(6) 0.4044(2) 0.1428(4) 0.090(2) Uani 1 1 d . . . . .
H6SA H 1.0854 0.3911 0.1401 0.108 Uiso 1 1 calc R U . . .
C7S C 0.9013(6) 0.40424(19) 0.0912(2) 0.0660(13) Uani 1 1 d . . . . .
H7SA H 0.9322 0.3931 0.0534 0.079 Uiso 1 1 calc R U . . .
C1T C 0.8965(7) 0.4188(3) 0.7129(3) 0.102(2) Uani 1 1 d . . . . .
H1TA H 0.9837 0.3974 0.7116 0.154 Uiso 1 1 calc R U . . .
H1TB H 0.8396 0.3996 0.7416 0.154 Uiso 1 1 calc R U . . .
H1TC H 0.9160 0.4590 0.7261 0.154 Uiso 1 1 calc R U . . .
C2T C 0.8210(5) 0.41915(19) 0.6517(2) 0.0597(11) Uani 1 1 d . . . . .
C3T C 0.8865(5) 0.4181(2) 0.5995(2) 0.0737(15) Uani 1 1 d . . . . .
H3TA H 0.9846 0.4157 0.6018 0.088 Uiso 1 1 calc R U . . .
C4T C 0.8112(8) 0.4206(2) 0.5428(3) 0.094(2) Uani 1 1 d . . . . .
H4TA H 0.8587 0.4204 0.5070 0.112 Uiso 1 1 calc R U . . .
C5T C 0.6708(8) 0.4232(2) 0.5382(3) 0.0914(19) Uani 1 1 d . . . . .
H5TA H 0.6192 0.4251 0.4997 0.110 Uiso 1 1 calc R U . . .
C6T C 0.6070(6) 0.4231(2) 0.5897(3) 0.0869(18) Uani 1 1 d . . . . .
H6TA H 0.5088 0.4241 0.5871 0.104 Uiso 1 1 calc R U . . .
C7T C 0.6779(5) 0.4216(2) 0.6450(2) 0.0648(12) Uani 1 1 d . . . . .
H7TA H 0.6284 0.4222 0.6801 0.078 Uiso 1 1 calc R U . . .

loop_
_atom_site_aniso_label
_atom_site_aniso_U_11
_atom_site_aniso_U_22
_atom_site_aniso_U_33
_atom_site_aniso_U_23
_atom_site_aniso_U_13
_atom_site_aniso_U_12
Al1 0.0198(4) 0.0266(5) 0.0285(5) 0.0057(4) 0.0032(3) 0.0025(3)
Al2 0.0191(4) 0.0297(5) 0.0295(5) 0.0087(4) 0.0020(3) 0.0039(3)
Li1 0.024(2) 0.028(3) 0.032(3) 0.001(2) 0.007(2) -0.001(2)
Li2 0.022(2) 0.028(3) 0.027(3) 0.001(2) 0.001(2) 0.0031(19)
O1 0.0241(10) 0.0303(11) 0.0201(10) -0.0012(8) -0.0004(8) -0.0031(8)
O2 0.0232(10) 0.0342(12) 0.0214(10) -0.0027(8) -0.0003(8) -0.0002(8)
N1 0.0214(12) 0.0270(13) 0.0307(13) 0.0002(10) 0.0033(10) -0.0019(10)
N2 0.0195(11) 0.0310(14) 0.0256(13) -0.0029(10) 0.0050(10) 0.0009(10)
N3 0.0193(11) 0.0324(14) 0.0252(13) 0.0013(10) 0.0029(10) 0.0038(10)
N4 0.0202(11) 0.0243(13) 0.0245(12) 0.0023(10) 0.0020(10) 0.0002(9)
C1 0.0331(18) 0.046(2) 0.053(2) 0.0176(17) 0.0043(16) 0.0086(15)
C2 0.068(3) 0.061(3) 0.056(3) 0.029(2) 0.013(2) 0.024(2)
C3 0.0373(19) 0.058(3) 0.064(3) 0.029(2) 0.0015(18) 0.0127(18)
C4 0.079(3) 0.075(3) 0.064(3) 0.037(3) 0.003(2) 0.017(3)
C7 0.074(3) 0.101(4) 0.034(2) -0.010(2) 0.017(2) -0.010(3)
C8 0.0393(19) 0.057(2) 0.0290(18) 0.0008(16) 0.0064(15) -0.0003(16)
C9 0.037(2) 0.083(3) 0.035(2) -0.0036(19) -0.0035(16) -0.0174(19)
C10 0.0342(17) 0.051(2) 0.0266(17) -0.0070(15) 0.0006(14) -0.0086(15)
C11 0.0268(15) 0.0261(16) 0.0271(15) 0.0013(12) 0.0077(12) 0.0015(12)
C12 0.0363(17) 0.0246(17) 0.0420(19) -0.0004(14) 0.0058(15) 0.0018(13)
C13 0.046(2) 0.0292(18) 0.046(2) -0.0025(15) 0.0038(16) -0.0107(15)
C14 0.0299(17) 0.040(2) 0.045(2) -0.0028(15) 0.0022(15) -0.0124(14)
C15 0.0255(15) 0.0351(18) 0.0351(17) 0.0011(14) 0.0012(13) -0.0038(13)
C16 0.0230(17) 0.049(2) 0.081(3) 0.002(2) -0.0021(17) 0.0017(15)
C18A 0.048(2) 0.107(4) 0.0262(19) -0.002(2) 0.0073(17) 0.004(2)
C18B 0.048(2) 0.107(4) 0.0262(19) -0.002(2) 0.0073(17) 0.004(2)
C19 0.057(3) 0.143(5) 0.053(3) -0.017(3) -0.008(2) -0.030(3)
C20 0.042(2) 0.099(4) 0.0301(19) -0.024(2) 0.0056(16) -0.022(2)
C21 0.0187(13) 0.0277(16) 0.0328(17) -0.0004(13) 0.0016(12) 0.0006(12)
C22 0.045(2) 0.0300(18) 0.048(2) -0.0065(15) 0.0117(17) -0.0018(15)
C23 0.062(2) 0.042(2) 0.051(2) -0.0210(18) 0.0203(19) 0.0026(18)
C24 0.052(2) 0.051(2) 0.038(2) -0.0100(17) 0.0214(17) 0.0039(18)
C25 0.0267(15) 0.0393(19) 0.0278(16) 0.0001(13) 0.0073(13) 0.0025(13)
C26 0.0412(19) 0.049(2) 0.041(2) 0.0082(16) 0.0172(16) -0.0018(16)
C31 0.0204(14) 0.0312(17) 0.0329(17) -0.0019(13) 0.0011(12) 0.0000(12)
C32 0.043(2) 0.0327(19) 0.052(2) -0.0094(16) 0.0063(17) -0.0008(15)
C33 0.056(2) 0.057(3) 0.054(2) -0.023(2) 0.015(2) 0.009(2)
C34 0.049(2) 0.068(3) 0.0332(19) -0.0074(18) 0.0172(17) 0.0096(19)
C35 0.0263(16) 0.050(2) 0.0283(17) 0.0017(14) 0.0067(13) 0.0044(14)
C36 0.0392(19) 0.064(3) 0.045(2) 0.0186(19) 0.0194(17) 0.0043(18)
C41 0.0256(15) 0.0282(16) 0.0262(15) 0.0033(12) 0.0062(12) 0.0034(12)
C42 0.0345(17) 0.0267(17) 0.046(2) 0.0019(14) 0.0104(15) 0.0051(13)
C43 0.045(2) 0.0264(18) 0.050(2) -0.0042(15) 0.0099(17) -0.0076(15)
C44 0.0301(17) 0.0385(19) 0.0389(19) -0.0027(15) 0.0044(14) -0.0117(14)
C45 0.0199(14) 0.0346(17) 0.0268(15) 0.0023(13) 0.0020(12) -0.0028(12)
C46 0.0212(15) 0.045(2) 0.052(2) 0.0052(16) 0.0023(15) 0.0031(14)
C1S 0.138(6) 0.086(4) 0.077(4) 0.007(3) -0.024(4) -0.020(4)
C2S 0.090(4) 0.054(3) 0.074(3) 0.009(2) -0.014(3) -0.015(3)
C3S 0.057(3) 0.058(3) 0.065(3) -0.001(2) 0.015(2) 0.000(2)
C4S 0.108(5) 0.067(3) 0.069(3) 0.012(3) 0.014(3) -0.002(3)
C5S 0.075(3) 0.055(3) 0.080(4) 0.017(3) -0.003(3) -0.005(2)
C6S 0.058(3) 0.051(3) 0.162(7) 0.023(3) 0.018(4) -0.001(2)
C7S 0.078(3) 0.048(3) 0.077(3) -0.006(2) 0.036(3) -0.007(2)
C1T 0.105(5) 0.118(5) 0.078(4) -0.006(4) -0.026(3) 0.001(4)
C2T 0.060(3) 0.053(3) 0.066(3) -0.008(2) 0.002(2) -0.007(2)
C3T 0.061(3) 0.076(3) 0.088(4) -0.028(3) 0.028(3) -0.027(2)
C4T 0.155(6) 0.068(4) 0.065(4) -0.018(3) 0.047(4) -0.035(4)
C5T 0.133(6) 0.055(3) 0.080(4) -0.009(3) -0.028(4) -0.008(3)
C6T 0.071(3) 0.065(3) 0.120(5) -0.031(3) -0.017(4) 0.010(3)
C7T 0.054(3) 0.063(3) 0.079(3) -0.018(2) 0.015(2) -0.010(2)

loop_
_atom_type_symbol
_atom_type_description
_atom_type_scat_dispersion_real
_atom_type_scat_dispersion_imag
_atom_type_scat_source
C C 0.0181 0.0091 'International Tables Vol C Tables 4.2.6.8 and 6.1.1.4'
H H 0.0000 0.0000 'International Tables Vol C Tables 4.2.6.8 and 6.1.1.4'
Li Li 0.0008 0.0003 'International Tables Vol C Tables 4.2.6.8 and 6.1.1.4'
N N 0.0311 0.0180 'International Tables Vol C Tables 4.2.6.8 and 6.1.1.4'
O O 0.0492 0.0322 'International Tables Vol C Tables 4.2.6.8 and 6.1.1.4'
Al Al 0.2130 0.2455 'International Tables Vol C Tables 4.2.6.8 and 6.1.1.4'

loop_
_geom_angle_atom_site_label_1
_geom_angle_atom_site_label_2
_geom_angle_atom_site_label_3
_geom_angle
O1 Al1 C1 121.52(14)
O1 Al1 C11 104.19(11)
C1 Al1 C11 111.57(14)
O1 Al1 C21 101.84(11)
C1 Al1 C21 106.77(14)
C11 Al1 C21 110.36(12)
O1 Al1 Li2 38.81(11)
C1 Al1 Li2 135.96(15)
C11 Al1 Li2 111.93(13)
C21 Al1 Li2 63.35(13)
O1 Al1 Li1 42.04(11)
C1 Al1 Li1 148.17(15)
C11 Al1 Li1 63.99(13)
C21 Al1 Li1 103.93(13)
Li2 Al1 Li1 54.85(13)
O2 Al2 C3 121.14(16)
O2 Al2 C41 104.00(11)
C3 Al2 C41 111.11(15)
O2 Al2 C31 102.95(11)
C3 Al2 C31 106.29(15)
C41 Al2 C31 110.99(12)
O2 Al2 Li1 39.70(11)
C3 Al2 Li1 137.79(16)
C41 Al2 Li1 110.54(13)
C31 Al2 Li1 63.91(13)
O2 Al2 Li2 41.32(11)
C3 Al2 Li2 145.66(16)
C41 Al2 Li2 64.07(13)
C31 Al2 Li2 106.87(13)
Li1 Al2 Li2 54.94(13)
O2 Li1 N1 121.8(3)
O2 Li1 N3 101.3(2)
N1 Li1 N3 121.6(2)
O2 Li1 O1 92.9(2)
N1 Li1 O1 100.1(2)
N3 Li1 O1 116.2(3)
O2 Li1 Li2 47.86(15)
N1 Li1 Li2 119.6(2)
N3 Li1 Li2 118.4(2)
O1 Li1 Li2 45.08(14)
O2 Li1 Al2 34.90(10)
N1 Li1 Al2 150.1(2)
N3 Li1 Al2 67.51(15)
O1 Li1 Al2 99.73(18)
Li2 Li1 Al2 63.27(14)
O2 Li1 Al1 102.28(19)
N1 Li1 Al1 66.44(15)
N3 Li1 Al1 143.2(2)
O1 Li1 Al1 35.00(10)
Li2 Li1 Al1 62.39(14)
Al2 Li1 Al1 125.65(16)
O1 Li2 N4 119.2(3)
O1 Li2 N2 100.6(2)
N4 Li2 N2 124.5(3)
O1 Li2 O2 93.6(2)
N4 Li2 O2 99.5(2)
N2 Li2 O2 115.7(2)
O1 Li2 Li1 48.24(15)
N4 Li2 Li1 118.8(2)
N2 Li2 Li1 116.5(2)
O2 Li2 Li1 45.40(15)
O1 Li2 Al1 34.44(10)
N4 Li2 Al1 147.7(2)
N2 Li2 Al1 67.17(15)
O2 Li2 Al1 100.56(19)
Li1 Li2 Al1 62.76(14)
O1 Li2 Al2 101.00(18)
N4 Li2 Al2 66.29(14)
N2 Li2 Al2 144.1(2)
O2 Li2 Al2 34.61(10)
Li1 Li2 Al2 61.78(14)
Al1 Li2 Al2 124.53(16)
C10 O1 Al1 128.1(2)
C10 O1 Li2 116.0(2)
Al1 O1 Li2 106.76(17)
C10 O1 Li1 107.4(2)
Al1 O1 Li1 102.96(17)
Li2 O1 Li1 86.7(2)
C20 O2 Al2 127.1(2)
C20 O2 Li1 117.4(3)
Al2 O2 Li1 105.39(17)
C20 O2 Li2 107.8(2)
Al2 O2 Li2 104.07(17)
Li1 O2 Li2 86.7(2)
C15 N1 C11 119.8(3)
C15 N1 Li1 129.3(2)
C11 N1 Li1 110.8(2)
C25 N2 C21 120.0(3)
C25 N2 Li2 131.6(3)
C21 N2 Li2 107.8(2)
C35 N3 C31 119.8(3)
C35 N3 Li1 132.5(3)
C31 N3 Li1 107.6(2)
C45 N4 C41 120.1(3)
C45 N4 Li2 129.5(2)
C41 N4 Li2 110.4(2)
C2 C1 Al1 121.8(3)
C2 C1 H1A 106.9
Al1 C1 H1A 106.9
C2 C1 H1B 106.9
Al1 C1 H1B 106.9
H1A C1 H1B 106.7
C1 C2 H2A 109.5
C1 C2 H2B 109.5
H2A C2 H2B 109.5
C1 C2 H2C 109.5
H2A C2 H2C 109.5
H2B C2 H2C 109.5
C4 C3 Al2 121.1(3)
C4 C3 H3A 107.1
Al2 C3 H3A 107.1
C4 C3 H3B 107.1
Al2 C3 H3B 107.1
H3A C3 H3B 106.8
C3 C4 H4A 109.5
C3 C4 H4B 109.5
H4A C4 H4B 109.5
C3 C4 H4C 109.5
H4A C4 H4C 109.5
H4B C4 H4C 109.5
C8 C7 H7A 109.5
C8 C7 H7B 109.5
H7A C7 H7B 109.5
C8 C7 H7C 109.5
H7A C7 H7C 109.5
H7B C7 H7C 109.5
C7 C8 C10 114.6(3)
C7 C8 H8A 108.6
C10 C8 H8A 108.6
C7 C8 H8B 108.6
C10 C8 H8B 108.6
H8A C8 H8B 107.6
C10 C9 H9A 109.5
C10 C9 H9B 109.5
H9A C9 H9B 109.5
C10 C9 H9C 109.5
H9A C9 H9C 109.5
H9B C9 H9C 109.5
O1 C10 C9 111.0(3)
O1 C10 C8 110.8(3)
C9 C10 C8 114.1(3)
O1 C10 H10A 106.8
C9 C10 H10A 106.8
C8 C10 H10A 106.8
N1 C11 C12 118.7(3)
N1 C11 Al1 118.6(2)
C12 C11 Al1 122.7(2)
C13 C12 C11 121.6(3)
C13 C12 H12A 119.2
C11 C12 H12A 119.2
C14 C13 C12 118.6(3)
C14 C13 H13A 120.7
C12 C13 H13A 120.7
C13 C14 C15 119.7(3)
C13 C14 H14A 120.1
C15 C14 H14A 120.1
N1 C15 C14 121.6(3)
N1 C15 C16 117.6(3)
C14 C15 C16 120.8(3)
C15 C16 H16A 109.5
C15 C16 H16B 109.5
H16A C16 H16B 109.5
C15 C16 H16C 109.5
H16A C16 H16C 109.5
H16B C16 H16C 109.5
C18A C17A H17A 109.5
C18A C17A H17B 109.5
H17A C17A H17B 109.5
C18A C17A H17C 109.5
H17A C17A H17C 109.5
H17B C17A H17C 109.5
C17A C18A C20 130.4(8)
C17A C18A H18A 104.7
C20 C18A H18A 104.7
C17A C18A H18B 104.7
C20 C18A H18B 104.7
H18A C18A H18B 105.7
C18B C17B H17D 109.5
C18B C17B H17E 109.5
H17D C17B H17E 109.5
C18B C17B H17F 109.5
H17D C17B H17F 109.5
H17E C17B H17F 109.5
C20 C18B C17B 109.7(5)
C20 C18B H18C 109.7
C17B C18B H18C 109.7
C20 C18B H18D 109.7
C17B C18B H18D 109.7
H18C C18B H18D 108.2
C20 C19 H19A 109.5
C20 C19 H19B 109.5
H19A C19 H19B 109.5
C20 C19 H19C 109.5
H19A C19 H19C 109.5
H19B C19 H19C 109.5
O2 C20 C19 112.4(3)
O2 C20 C18A 110.5(3)
C19 C20 C18A 117.1(4)
O2 C20 C18B 110.5(3)
C19 C20 C18B 117.1(4)
O2 C20 H20A 105.2
C19 C20 H20A 105.2
C18A C20 H20A 105.2
N2 C21 C22 118.7(3)
N2 C21 Al1 120.1(2)
C22 C21 Al1 121.0(2)
C23 C22 C21 121.1(3)
C23 C22 H22A 119.5
C21 C22 H22A 119.5
C24 C23 C22 119.0(3)
C24 C23 H23A 120.5
C22 C23 H23A 120.5
C23 C24 C25 119.2(3)
C23 C24 H24A 120.4
C25 C24 H24A 120.4
N2 C25 C24 121.9(3)
N2 C25 C26 117.8(3)
C24 C25 C26 120.3(3)
C25 C26 H26A 109.5
C25 C26 H26B 109.5
H26A C26 H26B 109.5
C25 C26 H26C 109.5
H26A C26 H26C 109.5
H26B C26 H26C 109.5
N3 C31 C32 119.2(3)
N3 C31 Al2 120.3(2)
C32 C31 Al2 120.3(2)
C33 C32 C31 120.8(3)
C33 C32 H32A 119.6
C31 C32 H32A 119.6
C34 C33 C32 118.8(3)
C34 C33 H33A 120.6
C32 C33 H33A 120.6
C33 C34 C35 119.7(3)
C33 C34 H34A 120.2
C35 C34 H34A 120.2
N3 C35 C34 121.7(3)
N3 C35 C36 117.7(3)
C34 C35 C36 120.6(3)
C35 C36 H36A 109.5
C35 C36 H36B 109.5
H36A C36 H36B 109.5
C35 C36 H36C 109.5
H36A C36 H36C 109.5
H36B C36 H36C 109.5
N4 C41 C42 118.3(3)
N4 C41 Al2 119.2(2)
C42 C41 Al2 122.5(2)
C43 C42 C41 121.3(3)
C43 C42 H42A 119.3
C41 C42 H42A 119.3
C44 C43 C42 119.0(3)
C44 C43 H43A 120.5
C42 C43 H43A 120.5
C43 C44 C45 119.0(3)
C43 C44 H44A 120.5
C45 C44 H44A 120.5
N4 C45 C44 122.3(3)
N4 C45 C46 117.2(3)
C44 C45 C46 120.5(3)
C45 C46 H46A 109.5
C45 C46 H46B 109.5
H46A C46 H46B 109.5
C45 C46 H46C 109.5
H46A C46 H46C 109.5
H46B C46 H46C 109.5
C2S C1S H1SA 109.5
C2S C1S H1SB 109.5
H1SA C1S H1SB 109.5
C2S C1S H1SC 109.5
H1SA C1S H1SC 109.5
H1SB C1S H1SC 109.5
C7S C2S C3S 116.8(5)
C7S C2S C1S 122.4(6)
C3S C2S C1S 120.8(6)
C4S C3S C2S 120.8(5)
C4S C3S H3SA 119.6
C2S C3S H3SA 119.6
C3S C4S C5S 124.2(5)
C3S C4S H4SA 117.9
C5S C4S H4SA 117.9
C4S C5S C6S 116.2(5)
C4S C5S H5SA 121.9
C6S C5S H5SA 121.9
C5S C6S C7S 121.5(5)
C5S C6S H6SA 119.2
C7S C6S H6SA 119.2
C2S C7S C6S 120.4(5)
C2S C7S H7SA 119.8
C6S C7S H7SA 119.8
C2T C1T H1TA 109.5
C2T C1T H1TB 109.5
H1TA C1T H1TB 109.5
C2T C1T H1TC 109.5
H1TA C1T H1TC 109.5
H1TB C1T H1TC 109.5
C3T C2T C7T 116.5(5)
C3T C2T C1T 123.0(5)
C7T C2T C1T 120.6(5)
C2T C3T C4T 121.0(5)
C2T C3T H3TA 119.5
C4T C3T H3TA 119.5
C5T C4T C3T 120.7(5)
C5T C4T H4TA 119.7
C3T C4T H4TA 119.7
C6T C5T C4T 118.0(6)
C6T C5T H5TA 121.0
C4T C5T H5TA 121.0
C5T C6T C7T 122.2(6)
C5T C6T H6TA 118.9
C7T C6T H6TA 118.9
C6T C7T C2T 121.6(5)
C6T C7T H7TA 119.2
C2T C7T H7TA 119.2

loop_
_geom_bond_atom_site_label_1
_geom_bond_atom_site_label_2
_geom_bond_distance
Al1 O1 1.808(2)
Al1 C1 1.982(3)
Al1 C11 2.010(3)
Al1 C21 2.017(3)
Al1 Li2 3.061(5)
Al1 Li1 3.071(5)
Al2 O2 1.804(2)
Al2 C3 1.982(3)
Al2 C41 2.009(3)
Al2 C31 2.020(3)
Al2 Li1 3.040(5)
Al2 Li2 3.081(5)
Li1 O2 2.014(5)
Li1 N1 2.040(6)
Li1 N3 2.080(6)
Li1 O1 2.110(5)
Li1 Li2 2.824(7)
Li2 O1 2.003(5)
Li2 N4 2.059(6)
Li2 N2 2.068(5)
Li2 O2 2.097(5)
O1 C10 1.438(4)
O2 C20 1.430(4)
N1 C15 1.355(4)
N1 C11 1.377(4)
N2 C25 1.351(4)
N2 C21 1.373(4)
N3 C35 1.346(4)
N3 C31 1.367(4)
N4 C45 1.344(4)
N4 C41 1.378(4)
C1 C2 1.512(5)
C1 H1A 0.9900
C1 H1B 0.9900
C2 H2A 0.9800
C2 H2B 0.9800
C2 H2C 0.9800
C3 C4 1.513(5)
C3 H3A 0.9900
C3 H3B 0.9900
C4 H4A 0.9800
C4 H4B 0.9800
C4 H4C 0.9800
C7 C8 1.505(5)
C7 H7A 0.9800
C7 H7B 0.9800
C7 H7C 0.9800
C8 C10 1.510(4)
C8 H8A 0.9900
C8 H8B 0.9900
C9 C10 1.499(4)
C9 H9A 0.9800
C9 H9B 0.9800
C9 H9C 0.9800
C10 H10A 1.0000
C11 C12 1.395(4)
C12 C13 1.378(5)
C12 H12A 0.9500
C13 C14 1.374(5)
C13 H13A 0.9500
C14 C15 1.386(5)
C14 H14A 0.9500
C15 C16 1.504(5)
C16 H16A 0.9800
C16 H16B 0.9800
C16 H16C 0.9800
C17A C18A 1.498(9)
C17A H17A 0.9800
C17A H17B 0.9800
C17A H17C 0.9800
C18A C20 1.522(5)
C18A H18A 0.9900
C18A H18B 0.9900
C17B C18B 1.544(7)
C17B H17D 0.9800
C17B H17E 0.9800
C17B H17F 0.9800
C18B C20 1.522(5)
C18B H18C 0.9900
C18B H18D 0.9900
C19 C20 1.482(5)
C19 H19A 0.9800
C19 H19B 0.9800
C19 H19C 0.9800
C20 H20A 1.0000
C21 C22 1.397(4)
C22 C23 1.384(5)
C22 H22A 0.9500
C23 C24 1.372(5)
C23 H23A 0.9500
C24 C25 1.387(5)
C24 H24A 0.9500
C25 C26 1.508(5)
C26 H26A 0.9800
C26 H26B 0.9800
C26 H26C 0.9800
C31 C32 1.398(4)
C32 C33 1.379(5)
C32 H32A 0.9500
C33 C34 1.368(6)
C33 H33A 0.9500
C34 C35 1.386(5)
C34 H34A 0.9500
C35 C36 1.503(5)
C36 H36A 0.9800
C36 H36B 0.9800
C36 H36C 0.9800
C41 C42 1.403(4)
C42 C43 1.380(5)
C42 H42A 0.9500
C43 C44 1.374(5)
C43 H43A 0.9500
C44 C45 1.389(4)
C44 H44A 0.9500
C45 C46 1.505(4)
C46 H46A 0.9800
C46 H46B 0.9800
C46 H46C 0.9800
C1S C2S 1.437(7)
C1S H1SA 0.9800
C1S H1SB 0.9800
C1S H1SC 0.9800
C2S C7S 1.384(7)
C2S C3S 1.396(7)
C3S C4S 1.327(7)
C3S H3SA 0.9500
C4S C5S 1.359(7)
C4S H4SA 0.9500
C5S C6S 1.377(8)
C5S H5SA 0.9500
C6S C7S 1.386(8)
C6S H6SA 0.9500
C7S H7SA 0.9500
C1T C2T 1.483(7)
C1T H1TA 0.9800
C1T H1TB 0.9800
C1T H1TC 0.9800
C2T C3T 1.368(6)
C2T C7T 1.384(6)
C3T C4T 1.398(8)
C3T H3TA 0.9500
C4T C5T 1.358(9)
C4T H4TA 0.9500
C5T C6T 1.346(9)
C5T H5TA 0.9500
C6T C7T 1.351(7)
C6T H6TA 0.9500
C7T H7TA 0.9500
